data_2103384
loop_
_publ_author_name
'Marsh, Richard E.'

_publ_section_title
;
 The space groups of point group <i>C</i>~3~: some corrections, some
 comments
;
_journal_issue 5
_journal_name_full 'Acta Crystallographica Section B'
_journal_page_first 893
_journal_page_last 899
_journal_paper_doi 10.1107/S0108768102011758
_journal_volume 58
_journal_year 2002
_chemical_formula_moiety 'C50 H46 N5 O21 P4 Pr'
_chemical_formula_sum 'C50 H46 N5 O21 P4 Pr'
_symmetry_cell_setting trigonal
_symmetry_space_group_name_H-M 'P 32 2 1'
_cell_angle_alpha 90.00
_cell_angle_beta 90.00
_cell_angle_gamma 120.00
_cell_formula_units_Z 6
_cell_length_a 15.710
_cell_length_b 15.710
_cell_length_c 40.067
_cell_volume 8563.865
_cod_data_source_file bk0117.cif
_cod_data_source_block ZIFYOC
_cod_depositor_comments
;
 Adding the _cell_formula_units_Z and _chemical_formula_moiety data items
 after consulting the original publication.

 Antanas Vaitkus,
 2017-08-03
;
_cod_database_code 2103384

loop_
_atom_site_label
_atom_site_fract_x
_atom_site_fract_y
_atom_site_fract_z
Pr1 0.41233 0.41233 0.5
O1 0.3298 0.2423 0.5237
P1 0.3449 0.1634 0.5352
N1 0.4596 0.1980 0.5464
C1 0.4780 0.1168 0.5578
P2 0.5548 0.3098 0.5427
O2 0.5296 0.3828 0.5323
O5 0.2964 0.4568 0.5326
N3 0.3240 0.4512 0.5614
O6 0.3886 0.4270 0.5633
O7 0.2904 0.4690 0.5860
O8 0.5397 0.5823 0.5226
N4 0.6029 0.6029 0.5
O10 0.6776 0.6776 0.5
O14 0.2768 0.1018 0.5648
C3 0.2557 0.1410 0.5937
C4 0.2713 0.1086 0.6237
C5 0.2462 0.1372 0.6526
C6 0.2000 0.1938 0.6511
C7 0.1886 0.2288 0.6202
C8 0.2136 0.1996 0.5911
O15 0.3224 0.0800 0.5094
C9 0.2244 0.0094 0.4991
C10 0.1986 -0.0891 0.5020
C11 0.1086 -0.1564 0.4890
C12 0.0458 -0.1277 0.4748
C13 0.0760 -0.0312 0.4720
C14 0.1669 0.0389 0.4842
O16 0.6098 0.3319 0.5773
C15 0.5651 0.3370 0.6072
C16 0.5550 0.2730 0.6326
C17 0.5136 0.2768 0.6624
C18 0.4792 0.3426 0.6662
C19 0.4890 0.4058 0.6411
C20 0.5342 0.4054 0.6100
O17 0.6270 0.2948 0.5196
C21 0.7229 0.3681 0.5128
C22 0.7370 0.4504 0.4952
C23 0.8392 0.5224 0.4867
C24 0.9132 0.5084 0.4957
C25 0.8946 0.4257 0.5138
C26 0.7974 0.3532 0.5216
Pr2 0.38395 0.38395 0.0
O22 0.3077 0.2091 0.0166
P5 0.3178 0.1368 0.0362
N6 0.4307 0.1720 0.0474
C51 0.4482 0.1029 0.0696
P6 0.5300 0.2802 0.0402
O23 0.5124 0.3437 0.0177
O26 0.3946 0.3708 0.0660
N8 0.3348 0.4022 0.0724
O27 0.3006 0.4205 0.0476
O28 0.3168 0.4154 0.1011
O29 0.5174 0.5438 0.0257
N9 0.5722 0.5722 0.0
O31 0.6472 0.6472 0.0
O35 0.2740 0.0333 0.0193
C53 0.2946 0.0164 -0.0143
C54 0.2742 0.0586 -0.0404
C55 0.2891 0.0330 -0.0722
C56 0.3202 -0.0362 -0.0766
C57 0.3384 -0.0768 -0.0494
C58 0.3256 -0.0516 -0.0168
O36 0.2619 0.1078 0.0704
C59 0.1655 0.0286 0.0744
C60 0.0890 0.0256 0.0560
C61 -0.0052 -0.0518 0.0608
C62 -0.0219 -0.1182 0.0844
C63 0.0508 -0.1183 0.1048
C64 0.1530 -0.0380 0.0994
O37 0.6124 0.2588 0.0284
C65 0.6180 0.2149 -0.0008
C66 0.5542 0.2003 -0.0278
C67 0.5667 0.1578 -0.0574
C68 0.6418 0.1342 -0.0586
C69 0.7004 0.1472 -0.0304
C70 0.6888 0.1893 -0.0020
O38 0.5654 0.3208 0.0763
C71 0.6556 0.4092 0.0820
C72 0.6566 0.4960 0.0778
C73 0.7456 0.5822 0.0846
C74 0.8260 0.5780 0.0963
C75 0.8237 0.4886 0.0999
C76 0.7351 0.4014 0.0934
